data_2241535
loop_
_publ_author_name
'Moon, Dohyun'
'Ryoo, Keon Sang'
'Choi, Jong-Ha'

_publ_section_title
;
 Crystal structure of
 <i>cis</i>-aquabis(2,2'-bipyridine-\k^2^<i>N</i>,<i>N</i>')chloridochromium(III)
 tetrachloridozincate determined from synchrotron data
;
_journal_coeditor_code WM5266
_journal_issue 3
_journal_name_full 'Acta Crystallographica Section E'
_journal_page_first 280
_journal_page_last 282
_journal_paper_doi 10.1107/S2056989016001870
_journal_volume 72
_journal_year 2016
_chemical_formula_iupac '[Cr Cl (C10 H8 N2)2 (H2 O)] [Zn Cl4]'
_chemical_formula_moiety 'C20 H18 Cl Cr N4 O 2+, Zn Cl4 2-'
_chemical_formula_sum 'C20 H18 Cl5 Cr N4 O Zn'
_chemical_formula_weight 625.00
_chemical_name_systematic
;
<i>cis</i>-Aquabis(2,2'-bipyridine-\k^2^<i>N</i>,<i>N</i>')chloridochromium(III)
tetrachloridozincate
;
_space_group_crystal_system monoclinic
_space_group_IT_number 14
_space_group_name_Hall '-P 2ybc'
_space_group_name_H-M_alt 'P 1 21/c 1'
_symmetry_space_group_name_Hall '-P 2ybc'
_symmetry_space_group_name_H-M 'P 1 21/c 1'
_atom_sites_solution_hydrogens mixed
_audit_creation_method SHELXL-2014/7
_cell_angle_alpha 90
_cell_angle_beta 94.93(3)
_cell_angle_gamma 90
_cell_formula_units_Z 4
_cell_length_a 9.6110(19)
_cell_length_b 14.837(3)
_cell_length_c 17.283(4)
_cell_measurement_reflns_used 61381
_cell_measurement_temperature 243(2)
_cell_measurement_theta_max 33.749
_cell_measurement_theta_min 0.344
_cell_volume 2455.4(9)
_computing_cell_refinement
;
<i>HKL3000SM</i> (Otwinowski & Minor, 1997)
;
_computing_data_collection
;
<i>PAL BL2D-SMDC</i> (Shin <i>et al.</i>,  2016)
;
_computing_data_reduction
;
<i>HKL3000SM</i> (Otwinowski & Minor, 1997)
;
_computing_molecular_graphics
;
<i>DIAMOND</i> (Putz & Brandenburg, 2014)
;
_computing_publication_material
;
<i>publCIF</i> (Westrip, 2010)
;
_computing_structure_refinement
;
<i>SHELXL2014</i> (Sheldrick, 2015<i>b</i>)
;
_computing_structure_solution
;
<i>SHELXT2014</i> (Sheldrick, 2015<i>a</i>)
;
_diffrn_ambient_temperature 243(2)
_diffrn_measured_fraction_theta_full 0.965
_diffrn_measured_fraction_theta_max 0.978
_diffrn_measurement_device_type 'ADSC Q210 CCD area-detector'
_diffrn_measurement_method 'omega scan'
_diffrn_radiation_type synchrotron
_diffrn_radiation_wavelength 0.600
_diffrn_reflns_av_R_equivalents 0.0124
_diffrn_reflns_limit_h_max 13
_diffrn_reflns_limit_h_min -13
_diffrn_reflns_limit_k_max 20
_diffrn_reflns_limit_k_min -20
_diffrn_reflns_limit_l_max 24
_diffrn_reflns_limit_l_min -24
_diffrn_reflns_number 13540
_diffrn_reflns_theta_full 21.100
_diffrn_reflns_theta_max 24.997
_diffrn_reflns_theta_min 2.293
_exptl_absorpt_coefficient_mu 1.235
_exptl_absorpt_correction_T_max 0.897
_exptl_absorpt_correction_T_min 0.836
_exptl_absorpt_correction_type empirical
_exptl_absorpt_process_details
;
(<i>HKL3000SM SCALEPACK</i>; Otwinowski & Minor, 1997)
;
_exptl_crystal_colour orange
_exptl_crystal_density_diffrn 1.691
_exptl_crystal_description block
_exptl_crystal_F_000 1252
_exptl_crystal_size_max 0.150
_exptl_crystal_size_mid 0.110
_exptl_crystal_size_min 0.090
_refine_diff_density_max 0.689
_refine_diff_density_min -0.457
_refine_ls_extinction_method none
_refine_ls_goodness_of_fit_ref 1.064
_refine_ls_hydrogen_treatment mixed
_refine_ls_matrix_type full
_refine_ls_number_parameters 295
_refine_ls_number_reflns 7034
_refine_ls_number_restraints 3
_refine_ls_restrained_S_all 1.064
_refine_ls_R_factor_all 0.0281
_refine_ls_R_factor_gt 0.0267
_refine_ls_shift/su_max 0.002
_refine_ls_shift/su_mean 0.000
_refine_ls_structure_factor_coef Fsqd
_refine_ls_weighting_details 'w=1/[\s^2^(Fo^2^)+(0.0324P)^2^+1.5337P] where P=(Fo^2^+2Fc^2^)/3'
_refine_ls_weighting_scheme calc
_refine_ls_wR_factor_gt 0.0732
_refine_ls_wR_factor_ref 0.0737
_reflns_number_gt 6781
_reflns_number_total 7034
_reflns_threshold_expression 'I > 2\s(I)'
_cod_data_source_file wm5266sup1.cif
_cod_data_source_block I
_cod_database_code 2241535
_shelx_space_group_comment
;
The symmetry employed for this shelxl refinement is uniquely defined
by the following loop, which should always be used as a source of
symmetry information in preference to the above space-group names.
They are only intended as comments.
;
_shelx_estimated_absorpt_t_min 0.836
_shelx_estimated_absorpt_t_max 0.897

loop_
_space_group_symop_operation_xyz
'x, y, z'
'-x, y+1/2, -z+1/2'
'-x, -y, -z'
'x, -y-1/2, z-1/2'

loop_
_atom_site_type_symbol
_atom_site_label
_atom_site_fract_x
_atom_site_fract_y
_atom_site_fract_z
_atom_site_U_iso_or_equiv
_atom_site_adp_type
_atom_site_calc_flag
_atom_site_occupancy
Cr Cr1A 0.53108(2) 0.78814(2) 0.64562(2) 0.01992(5) Uani d 1
Cl Cl1A 0.43307(5) 0.91296(3) 0.69449(3) 0.03711(9) Uani d 1
O O1A 0.61596(14) 0.75652(9) 0.75105(7) 0.0339(2) Uani d 1
H H1O1 0.605(2) 0.7882(13) 0.7887(9) 0.041 Uiso d 1
H H2O1 0.673(2) 0.7155(11) 0.7622(12) 0.041 Uiso d 1
N N1A 0.69545(12) 0.86532(8) 0.61523(7) 0.0249(2) Uani d 1
N N2A 0.46774(12) 0.81594(8) 0.53187(6) 0.0216(2) Uani d 1
N N3A 0.60919(12) 0.66584(8) 0.61540(7) 0.0223(2) Uani d 1
N N4A 0.36310(12) 0.70560(8) 0.66145(7) 0.0228(2) Uani d 1
C C1A 0.80607(17) 0.88963(12) 0.66343(10) 0.0346(3) Uani d 1
H H1A 0.8201 0.8618 0.7123 0.042 Uiso calc 1
C C2A 0.90005(18) 0.95447(13) 0.64336(11) 0.0401(4) Uani d 1
H H2A 0.9773 0.9699 0.6779 0.048 Uiso calc 1
C C3A 0.87873(18) 0.99611(12) 0.57200(11) 0.0384(4) Uani d 1
H H3A 0.9395 1.0418 0.5581 0.046 Uiso calc 1
C C4A 0.76646(17) 0.96983(10) 0.52087(10) 0.0321(3) Uani d 1
H H4A 0.7518 0.9963 0.4714 0.038 Uiso calc 1
C C5A 0.67643(14) 0.90394(9) 0.54406(8) 0.0230(2) Uani d 1
C C6A 0.55321(14) 0.87184(9) 0.49560(8) 0.0217(2) Uani d 1
C C7A 0.52507(16) 0.89530(11) 0.41818(8) 0.0288(3) Uani d 1
H H7A 0.5848 0.9346 0.3941 0.035 Uiso calc 1
C C8A 0.40756(18) 0.85998(12) 0.37691(9) 0.0344(3) Uani d 1
H H8A 0.3867 0.8752 0.3244 0.041 Uiso calc 1
C C9A 0.32154(17) 0.80242(13) 0.41329(9) 0.0349(3) Uani d 1
H H9A 0.2419 0.7775 0.3860 0.042 Uiso calc 1
C C10A 0.35474(15) 0.78200(11) 0.49104(9) 0.0288(3) Uani d 1
H H10A 0.2959 0.7430 0.5160 0.035 Uiso calc 1
C C11A 0.73950(15) 0.65088(11) 0.59628(9) 0.0294(3) Uani d 1
H H11A 0.7995 0.7003 0.5918 0.035 Uiso calc 1
C C12A 0.78853(17) 0.56522(13) 0.58291(10) 0.0375(3) Uani d 1
H H12A 0.8809 0.5566 0.5704 0.045 Uiso calc 1
C C13A 0.7009(2) 0.49304(12) 0.58806(12) 0.0427(4) Uani d 1
H H13A 0.7320 0.4344 0.5784 0.051 Uiso calc 1
C C14A 0.56573(19) 0.50750(11) 0.60769(12) 0.0384(4) Uani d 1
H H14A 0.5044 0.4587 0.6117 0.046 Uiso calc 1
C C15A 0.52214(15) 0.59467(9) 0.62131(8) 0.0252(2) Uani d 1
C C16A 0.38330(14) 0.61734(10) 0.64610(8) 0.0250(2) Uani d 1
C C17A 0.27915(18) 0.55411(12) 0.65474(11) 0.0363(3) Uani d 1
H H17A 0.2935 0.4931 0.6429 0.044 Uiso calc 1
C C18A 0.15382(17) 0.58197(13) 0.68100(11) 0.0389(4) Uani d 1
H H18A 0.0825 0.5399 0.6874 0.047 Uiso calc 1
C C19A 0.13444(16) 0.67164(13) 0.69771(10) 0.0363(3) Uani d 1
H H19A 0.0505 0.6916 0.7161 0.044 Uiso calc 1
C C20A 0.24126(16) 0.73197(11) 0.68689(9) 0.0304(3) Uani d 1
H H20A 0.2280 0.7933 0.6977 0.036 Uiso calc 1
Zn Zn1B 0.89694(2) 0.75938(2) 0.89811(2) 0.02714(5) Uani d 1
Cl Cl1B 0.84654(4) 0.63500(3) 0.82027(2) 0.03349(8) Uani d 1
Cl Cl2B 1.02613(4) 0.85526(3) 0.83270(3) 0.04086(10) Uani d 1
Cl Cl3B 0.68071(4) 0.82280(2) 0.91209(2) 0.02954(8) Uani d 1
Cl Cl4B 1.00317(4) 0.72294(3) 1.01399(2) 0.03789(9) Uani d 1

loop_
_atom_site_aniso_label
_atom_site_aniso_U_11
_atom_site_aniso_U_22
_atom_site_aniso_U_33
_atom_site_aniso_U_12
_atom_site_aniso_U_13
_atom_site_aniso_U_23
Cr1A 0.02060(10) 0.01995(10) 0.01930(10) -0.00291(7) 0.00227(7) 0.00242(7)
Cl1A 0.0480(2) 0.02427(16) 0.0410(2) 0.00339(14) 0.01510(16) -0.00026(14)
O1A 0.0408(6) 0.0361(6) 0.0234(5) 0.0083(5) -0.0045(4) 0.0013(4)
N1A 0.0238(5) 0.0250(5) 0.0260(5) -0.0075(4) 0.0025(4) -0.0005(4)
N2A 0.0197(5) 0.0236(5) 0.0215(5) -0.0012(4) 0.0018(4) 0.0033(4)
N3A 0.0216(5) 0.0235(5) 0.0218(5) -0.0011(4) 0.0023(4) 0.0023(4)
N4A 0.0210(5) 0.0249(5) 0.0232(5) -0.0028(4) 0.0047(4) 0.0043(4)
C1A 0.0305(7) 0.0401(8) 0.0326(7) -0.0130(6) -0.0008(6) -0.0040(6)
C2A 0.0319(8) 0.0431(9) 0.0460(9) -0.0179(7) 0.0067(7) -0.0142(7)
C3A 0.0359(8) 0.0313(7) 0.0504(9) -0.0155(6) 0.0184(7) -0.0104(7)
C4A 0.0340(7) 0.0257(6) 0.0385(8) -0.0075(6) 0.0146(6) 0.0009(6)
C5A 0.0234(6) 0.0192(5) 0.0274(6) -0.0023(4) 0.0081(5) -0.0008(5)
C6A 0.0231(6) 0.0195(5) 0.0232(6) 0.0018(4) 0.0061(4) 0.0021(4)
C7A 0.0322(7) 0.0305(7) 0.0247(6) 0.0046(5) 0.0082(5) 0.0072(5)
C8A 0.0363(8) 0.0454(9) 0.0216(6) 0.0092(7) 0.0016(5) 0.0049(6)
C9A 0.0285(7) 0.0476(9) 0.0272(7) 0.0011(6) -0.0052(5) 0.0006(6)
C10A 0.0230(6) 0.0349(7) 0.0278(7) -0.0039(5) -0.0013(5) 0.0038(5)
C11A 0.0233(6) 0.0355(7) 0.0299(7) 0.0006(5) 0.0046(5) 0.0021(6)
C12A 0.0289(7) 0.0428(9) 0.0411(8) 0.0104(6) 0.0041(6) 0.0008(7)
C13A 0.0413(9) 0.0308(8) 0.0556(11) 0.0127(7) 0.0012(8) -0.0021(7)
C14A 0.0381(8) 0.0240(7) 0.0532(10) 0.0004(6) 0.0038(7) 0.0014(7)
C15A 0.0257(6) 0.0228(6) 0.0269(6) -0.0019(5) 0.0010(5) 0.0024(5)
C16A 0.0245(6) 0.0240(6) 0.0266(6) -0.0042(5) 0.0020(5) 0.0036(5)
C17A 0.0336(8) 0.0289(7) 0.0467(9) -0.0109(6) 0.0054(6) 0.0025(6)
C18A 0.0284(7) 0.0449(9) 0.0438(9) -0.0143(7) 0.0054(6) 0.0082(7)
C19A 0.0242(6) 0.0481(9) 0.0377(8) -0.0042(6) 0.0090(6) 0.0070(7)
C20A 0.0255(6) 0.0336(7) 0.0332(7) 0.0001(5) 0.0091(5) 0.0031(6)
Zn1B 0.02322(8) 0.02820(9) 0.02963(9) 0.00186(6) 0.00013(6) 0.00117(6)
Cl1B 0.03265(17) 0.02719(16) 0.04083(19) 0.00538(13) 0.00427(14) -0.00457(14)
Cl2B 0.03470(19) 0.0391(2) 0.0483(2) -0.00872(16) 0.00058(16) 0.01081(17)
Cl3B 0.02800(16) 0.02993(16) 0.03030(16) 0.00691(12) 0.00020(12) -0.00440(13)
Cl4B 0.02760(17) 0.0549(2) 0.03070(18) 0.00812(16) -0.00009(13) 0.00489(16)

loop_
_atom_type_symbol
_atom_type_description
_atom_type_scat_dispersion_real
_atom_type_scat_dispersion_imag
_atom_type_scat_source
C C 0.0020 0.0010 'International Tables Vol C Tables 4.2.6.8 and 6.1.1.4'
H H 0.0000 0.0000 'International Tables Vol C Tables 4.2.6.8 and 6.1.1.4'
N N 0.0040 0.0020 'International Tables Vol C Tables 4.2.6.8 and 6.1.1.4'
O O 0.0080 0.0040 'International Tables Vol C Tables 4.2.6.8 and 6.1.1.4'
Cl Cl 0.1130 0.1140 'International Tables Vol C Tables 4.2.6.8 and 6.1.1.4'
Cr Cr 0.2740 0.4470 'International Tables Vol C Tables 4.2.6.8 and 6.1.1.4'
Zn Zn 0.3300 1.0820 'International Tables Vol C Tables 4.2.6.8 and 6.1.1.4'

loop_
_geom_angle_atom_site_label_1
_geom_angle_atom_site_label_2
_geom_angle_atom_site_label_3
_geom_angle
O1A Cr1A N3A 83.92(5)
O1A Cr1A N2A 172.59(5)
N3A Cr1A N2A 91.08(5)
O1A Cr1A N1A 95.85(6)
N3A Cr1A N1A 96.99(5)
N2A Cr1A N1A 79.29(5)
O1A Cr1A N4A 90.14(6)
N3A Cr1A N4A 79.41(5)
N2A Cr1A N4A 94.32(5)
N1A Cr1A N4A 172.67(5)
O1A Cr1A Cl1A 90.13(4)
N3A Cr1A Cl1A 171.51(3)
N2A Cr1A Cl1A 95.39(4)
N1A Cr1A Cl1A 89.61(4)
N4A Cr1A Cl1A 94.61(4)
Cr1A O1A H1O1 121.6(15)
Cr1A O1A H2O1 126.6(15)
H1O1 O1A H2O1 111.3(18)
C1A N1A C5A 119.17(13)
C1A N1A Cr1A 125.19(11)
C5A N1A Cr1A 114.89(9)
C10A N2A C6A 118.75(12)
C10A N2A Cr1A 126.12(10)
C6A N2A Cr1A 115.10(9)
C11A N3A C15A 119.01(13)
C11A N3A Cr1A 125.45(10)
C15A N3A Cr1A 115.36(9)
C20A N4A C16A 119.31(12)
C20A N4A Cr1A 125.76(11)
C16A N4A Cr1A 114.91(9)
N1A C1A C2A 122.03(16)
N1A C1A H1A 119.0
C2A C1A H1A 119.0
C3A C2A C1A 119.05(16)
C3A C2A H2A 120.5
C1A C2A H2A 120.5
C2A C3A C4A 119.36(14)
C2A C3A H3A 120.3
C4A C3A H3A 120.3
C5A C4A C3A 118.90(15)
C5A C4A H4A 120.6
C3A C4A H4A 120.6
N1A C5A C4A 121.43(14)
N1A C5A C6A 114.80(11)
C4A C5A C6A 123.76(13)
N2A C6A C7A 121.55(13)
N2A C6A C5A 115.13(11)
C7A C6A C5A 123.32(13)
C8A C7A C6A 118.98(14)
C8A C7A H7A 120.5
C6A C7A H7A 120.5
C9A C8A C7A 119.61(14)
C9A C8A H8A 120.2
C7A C8A H8A 120.2
C8A C9A C10A 118.70(15)
C8A C9A H9A 120.6
C10A C9A H9A 120.6
N2A C10A C9A 122.41(14)
N2A C10A H10A 118.8
C9A C10A H10A 118.8
N3A C11A C12A 122.18(15)
N3A C11A H11A 118.9
C12A C11A H11A 118.9
C13A C12A C11A 119.19(15)
C13A C12A H12A 120.4
C11A C12A H12A 120.4
C12A C13A C14A 119.26(16)
C12A C13A H13A 120.4
C14A C13A H13A 120.4
C15A C14A C13A 119.28(16)
C15A C14A H14A 120.4
C13A C14A H14A 120.4
N3A C15A C14A 121.08(14)
N3A C15A C16A 115.07(12)
C14A C15A C16A 123.80(14)
N4A C16A C17A 121.03(14)
N4A C16A C15A 115.22(12)
C17A C16A C15A 123.74(14)
C18A C17A C16A 119.22(16)
C18A C17A H17A 120.4
C16A C17A H17A 120.4
C19A C18A C17A 119.58(15)
C19A C18A H18A 120.2
C17A C18A H18A 120.2
C18A C19A C20A 118.69(15)
C18A C19A H19A 120.7
C20A C19A H19A 120.7
N4A C20A C19A 122.16(15)
N4A C20A H20A 118.9
C19A C20A H20A 118.9
Cl4B Zn1B Cl2B 111.91(2)
Cl4B Zn1B Cl1B 112.67(2)
Cl2B Zn1B Cl1B 107.99(2)
Cl4B Zn1B Cl3B 110.50(3)
Cl2B Zn1B Cl3B 109.52(2)
Cl1B Zn1B Cl3B 103.92(2)

loop_
_geom_bond_atom_site_label_1
_geom_bond_atom_site_label_2
_geom_bond_distance
Cr1A O1A 1.9876(12)
Cr1A N3A 2.0485(13)
Cr1A N2A 2.0494(12)
Cr1A N1A 2.0556(12)
Cr1A N4A 2.0632(12)
Cr1A Cl1A 2.2732(6)
O1A H1O1 0.817(9)
O1A H2O1 0.831(9)
N1A C1A 1.3425(19)
N1A C5A 1.3551(18)
N2A C10A 1.3413(18)
N2A C6A 1.3580(16)
N3A C11A 1.3409(18)
N3A C15A 1.3564(17)
N4A C20A 1.3440(19)
N4A C16A 1.3534(19)
C1A C2A 1.384(2)
C1A H1A 0.9400
C2A C3A 1.379(3)
C2A H2A 0.9400
C3A C4A 1.390(3)
C3A H3A 0.9400
C4A C5A 1.3873(18)
C4A H4A 0.9400
C5A C6A 1.470(2)
C6A C7A 1.3865(19)
C7A C8A 1.386(2)
C7A H7A 0.9400
C8A C9A 1.377(3)
C8A H8A 0.9400
C9A C10A 1.388(2)
C9A H9A 0.9400
C10A H10A 0.9400
C11A C12A 1.382(2)
C11A H11A 0.9400
C12A C13A 1.370(3)
C12A H12A 0.9400
C13A C14A 1.387(3)
C13A H13A 0.9400
C14A C15A 1.386(2)
C14A H14A 0.9400
C15A C16A 1.475(2)
C16A C17A 1.3893(19)
C17A C18A 1.386(3)
C17A H17A 0.9400
C18A C19A 1.378(3)
C18A H18A 0.9400
C19A C20A 1.387(2)
C19A H19A 0.9400
C20A H20A 0.9400
Zn1B Cl4B 2.2348(7)
Zn1B Cl2B 2.2550(6)
Zn1B Cl1B 2.3104(6)
Zn1B Cl3B 2.3127(6)

loop_
_geom_hbond_atom_site_label_D
_geom_hbond_atom_site_label_H
_geom_hbond_atom_site_label_A
_geom_hbond_distance_DH
_geom_hbond_distance_HA
_geom_hbond_distance_DA
_geom_hbond_angle_DHA
O1A H1O1 Cl3B 0.817(9) 2.252(15) 2.9670(14) 146.3(19)
O1A H2O1 Cl1B 0.831(9) 2.219(12) 3.0227(14) 163(2)

loop_
_geom_torsion_atom_site_label_1
_geom_torsion_atom_site_label_2
_geom_torsion_atom_site_label_3
_geom_torsion_atom_site_label_4
_geom_torsion
C5A N1A C1A C2A 1.4(2)
Cr1A N1A C1A C2A -168.14(13)
N1A C1A C2A C3A 0.7(3)
C1A C2A C3A C4A -2.3(3)
C2A C3A C4A C5A 1.8(2)
C1A N1A C5A C4A -1.9(2)
Cr1A N1A C5A C4A 168.70(11)
C1A N1A C5A C6A 179.33(13)
Cr1A N1A C5A C6A -10.10(15)
C3A C4A C5A N1A 0.3(2)
C3A C4A C5A C6A 178.97(14)
C10A N2A C6A C7A 0.9(2)
Cr1A N2A C6A C7A 178.79(10)
C10A N2A C6A C5A -178.43(13)
Cr1A N2A C6A C5A -0.56(14)
N1A C5A C6A N2A 7.06(17)
C4A C5A C6A N2A -171.70(13)
N1A C5A C6A C7A -172.27(13)
C4A C5A C6A C7A 9.0(2)
N2A C6A C7A C8A -0.6(2)
C5A C6A C7A C8A 178.66(14)
C6A C7A C8A C9A -0.1(2)
C7A C8A C9A C10A 0.6(3)
C6A N2A C10A C9A -0.4(2)
Cr1A N2A C10A C9A -178.06(12)
C8A C9A C10A N2A -0.3(3)
C15A N3A C11A C12A -0.5(2)
Cr1A N3A C11A C12A 174.38(12)
N3A C11A C12A C13A 1.1(3)
C11A C12A C13A C14A -0.9(3)
C12A C13A C14A C15A 0.3(3)
C11A N3A C15A C14A -0.2(2)
Cr1A N3A C15A C14A -175.58(13)
C11A N3A C15A C16A 177.30(12)
Cr1A N3A C15A C16A 1.95(15)
C13A C14A C15A N3A 0.3(3)
C13A C14A C15A C16A -177.00(16)
C20A N4A C16A C17A 1.3(2)
Cr1A N4A C16A C17A 179.64(12)
C20A N4A C16A C15A -177.81(13)
Cr1A N4A C16A C15A 0.51(15)
N3A C15A C16A N4A -1.62(18)
C14A C15A C16A N4A 175.83(15)
N3A C15A C16A C17A 179.28(14)
C14A C15A C16A C17A -3.3(2)
N4A C16A C17A C18A -1.3(2)
C15A C16A C17A C18A 177.74(15)
C16A C17A C18A C19A 0.3(3)
C17A C18A C19A C20A 0.7(3)
C16A N4A C20A C19A -0.3(2)
Cr1A N4A C20A C19A -178.44(12)
C18A C19A C20A N4A -0.7(3)

_cod_database_fobs_code 2241535
